data_7001178
loop_
_publ_author_name
'Liu, Hsiao-Chan'
'Chen, I-Han'
'Huang, Anny'
'Huang, Sin-Chiang'
'Hsu, Kuei-Fang'

_publ_section_title
;
 Five related metal--organic frameworks constructed from
 [Ln2(SO4)2(H2O)n]2+ units and oxalate or acetate ligands
;
_journal_issue 18
_journal_name_full 'Dalton Transactions'
_journal_page_first 3447
_journal_page_last 3456
_journal_paper_doi 10.1039/b819935c
_journal_year 2009
_chemical_formula_moiety NH4[Eu(SO4)(H2O)(C2O4)]
_chemical_formula_sum 'C2 H6 Eu N O9 S'
_chemical_formula_weight 372.10
_space_group_IT_number 14
_symmetry_cell_setting monoclinic
_symmetry_space_group_name_Hall '-P 2ybc'
_symmetry_space_group_name_H-M 'P 1 21/c 1'
_atom_sites_solution_hydrogens geom
_atom_sites_solution_primary direct
_atom_sites_solution_secondary difmap
_audit_creation_method SHELXL-97
_cell_angle_alpha 90.00
_cell_angle_beta 108.5190(10)
_cell_angle_gamma 90.00
_cell_formula_units_Z 4
_cell_length_a 8.10830(10)
_cell_length_b 11.7568(2)
_cell_length_c 9.29830(10)
_cell_measurement_reflns_used 5467
_cell_measurement_temperature 293(2)
_cell_measurement_theta_max 28.44
_cell_measurement_theta_min 2.65
_cell_volume 840.49(2)
_computing_cell_refinement 'Bruker SMART'
_computing_data_collection 'Bruker SMART'
_computing_data_reduction 'Bruker SAINT'
_computing_molecular_graphics 'Bruker SHELXTL'
_computing_publication_material 'Bruker SHELXTL'
_computing_structure_refinement 'SHELXL-97 (Sheldrick, 1997)'
_computing_structure_solution 'SHELXS-97 (Sheldrick, 1990)'
_diffrn_ambient_temperature 293(2)
_diffrn_measured_fraction_theta_full 0.998
_diffrn_measured_fraction_theta_max 0.998
_diffrn_measurement_device_type 'CCD area detector'
_diffrn_measurement_method 'phi and omega scans'
_diffrn_radiation_monochromator graphite
_diffrn_radiation_source 'fine-focus sealed tube'
_diffrn_radiation_type MoK\a
_diffrn_radiation_wavelength 0.71073
_diffrn_reflns_av_R_equivalents 0.0235
_diffrn_reflns_av_sigmaI/netI 0.0221
_diffrn_reflns_limit_h_max 10
_diffrn_reflns_limit_h_min -10
_diffrn_reflns_limit_k_max 15
_diffrn_reflns_limit_k_min -12
_diffrn_reflns_limit_l_max 11
_diffrn_reflns_limit_l_min -12
_diffrn_reflns_number 9323
_diffrn_reflns_theta_full 28.49
_diffrn_reflns_theta_max 28.49
_diffrn_reflns_theta_min 2.65
_exptl_absorpt_coefficient_mu 7.744
_exptl_absorpt_correction_T_max 1
_exptl_absorpt_correction_T_min 0.725676
_exptl_absorpt_correction_type multi-scan
_exptl_absorpt_process_details SADABS
_exptl_crystal_colour colorless
_exptl_crystal_density_diffrn 2.941
_exptl_crystal_density_method 'not measured'
_exptl_crystal_description plate
_exptl_crystal_F_000 704
_exptl_crystal_size_max 0.15
_exptl_crystal_size_mid 0.10
_exptl_crystal_size_min 0.05
_refine_diff_density_max 0.856
_refine_diff_density_min -1.169
_refine_diff_density_rms 0.161
_refine_ls_extinction_method SHELXL
_refine_ls_goodness_of_fit_ref 1.163
_refine_ls_hydrogen_treatment noref
_refine_ls_matrix_type full
_refine_ls_number_parameters 128
_refine_ls_number_reflns 2122
_refine_ls_number_restraints 0
_refine_ls_restrained_S_all 1.163
_refine_ls_R_factor_all 0.0336
_refine_ls_R_factor_gt 0.0305
_refine_ls_shift/su_max 0.000
_refine_ls_shift/su_mean 0.000
_refine_ls_structure_factor_coef Fsqd
_refine_ls_weighting_details 'calc w=1/[\s^2^(Fo^2^)+(0.0568P)^2^+12.5823P] where P=(Fo^2^+2Fc^2^)/3'
_refine_ls_weighting_scheme calc
_refine_ls_wR_factor_gt 0.0773
_refine_ls_wR_factor_ref 0.0784
_reflns_number_gt 1983
_reflns_number_total 2122
_reflns_threshold_expression >2sigma(I)
_cod_data_source_file b819935c.txt
_cod_data_source_block Eu3
_cod_original_sg_symbol_H-M P2(1)/c
_cod_database_code 7001178

loop_
_symmetry_equiv_pos_as_xyz
'x, y, z'
'-x, y+1/2, -z+1/2'
'-x, -y, -z'
'x, -y-1/2, z-1/2'

loop_
_atom_site_label
_atom_site_type_symbol
_atom_site_fract_x
_atom_site_fract_y
_atom_site_fract_z
_atom_site_U_iso_or_equiv
_atom_site_adp_type
_atom_site_occupancy
_atom_site_symmetry_multiplicity
_atom_site_calc_flag
_atom_site_refinement_flags
_atom_site_disorder_assembly
_atom_site_disorder_group
Eu1 Eu 0.87814(3) 0.59014(2) 0.16032(3) 0.01580(11) Uani 1 1 d . . .
S1 S 0.78112(17) 0.62961(11) -0.21210(14) 0.0146(3) Uani 1 1 d . . .
O1 O 0.9237(6) 0.5493(4) -0.1395(5) 0.0281(10) Uani 1 1 d . . .
O2 O 0.7350(6) 0.6805(4) -0.0855(5) 0.0310(10) Uani 1 1 d . . .
O3 O 0.6342(7) 0.5700(4) -0.3148(6) 0.0386(12) Uani 1 1 d . . .
O4 O 0.8439(6) 0.7172(4) -0.2921(5) 0.0304(10) Uani 1 1 d . . .
O5 O 0.5688(5) 0.6114(4) 0.1297(5) 0.0228(9) Uani 1 1 d . . .
O6 O 0.3007(5) 0.5632(3) -0.0164(4) 0.0188(8) Uani 1 1 d . . .
O7 O 0.8263(6) 0.4577(5) 0.3455(5) 0.0352(12) Uani 1 1 d . . .
O8 O 0.9196(6) 0.3881(4) 0.5811(5) 0.0275(10) Uani 1 1 d . . .
O9 O 1.1326(6) 0.6913(3) 0.1364(5) 0.0236(9) Uani 1 1 d . . .
H9A H 1.1010 0.7555 0.0945 0.035 Uiso 1 1 d R . .
H9B H 1.1786 0.6522 0.0822 0.035 Uiso 1 1 d R . .
C1 C 0.4639(7) 0.5504(5) 0.0337(6) 0.0163(10) Uani 1 1 d . . .
C2 C 0.9259(8) 0.4562(5) 0.4786(6) 0.0212(11) Uani 1 1 d . . .
N1 N 0.4510(8) 0.6631(5) -0.5962(6) 0.0338(13) Uani 1 1 d . . .

loop_
_atom_site_aniso_label
_atom_site_aniso_U_11
_atom_site_aniso_U_22
_atom_site_aniso_U_33
_atom_site_aniso_U_23
_atom_site_aniso_U_13
_atom_site_aniso_U_12
Eu1 0.01246(16) 0.01469(16) 0.01904(15) -0.00065(10) 0.00330(10) 0.00005(10)
S1 0.0134(6) 0.0144(6) 0.0143(5) 0.0022(4) 0.0022(5) 0.0012(5)
O1 0.021(2) 0.021(2) 0.041(2) 0.0101(19) 0.0077(19) 0.0094(18)
O2 0.038(3) 0.035(3) 0.022(2) 0.0000(18) 0.0124(19) 0.011(2)
O3 0.030(3) 0.039(3) 0.034(2) -0.003(2) -0.008(2) -0.009(2)
O4 0.035(3) 0.023(2) 0.036(2) 0.0113(19) 0.014(2) -0.0015(19)
O5 0.018(2) 0.023(2) 0.029(2) -0.0100(17) 0.0093(17) -0.0041(17)
O6 0.0128(18) 0.0189(19) 0.0237(19) -0.0019(15) 0.0045(15) 0.0023(15)
O7 0.033(3) 0.049(3) 0.018(2) 0.002(2) 0.0005(18) -0.021(2)
O8 0.030(2) 0.025(2) 0.024(2) 0.0042(17) 0.0038(18) -0.0089(19)
O9 0.025(2) 0.0157(19) 0.035(2) 0.0033(17) 0.0163(18) 0.0033(16)
C1 0.014(2) 0.018(3) 0.018(2) 0.002(2) 0.0065(19) -0.001(2)
C2 0.024(3) 0.022(3) 0.017(2) -0.004(2) 0.006(2) -0.006(2)
N1 0.031(3) 0.036(3) 0.031(3) -0.004(2) 0.005(2) -0.006(3)

loop_
_atom_type_symbol
_atom_type_description
_atom_type_scat_dispersion_real
_atom_type_scat_dispersion_imag
_atom_type_scat_source
C C 0.0033 0.0016 'International Tables Vol C Tables 4.2.6.8 and 6.1.1.4'
N N 0.0061 0.0033 'International Tables Vol C Tables 4.2.6.8 and 6.1.1.4'
O O 0.0106 0.0060 'International Tables Vol C Tables 4.2.6.8 and 6.1.1.4'
S S 0.1246 0.1234 'International Tables Vol C Tables 4.2.6.8 and 6.1.1.4'
Eu Eu -0.1578 3.6682 'International Tables Vol C Tables 4.2.6.8 and 6.1.1.4'
H H 0.0000 0.0000 'International Tables Vol C Tables 4.2.6.8 and 6.1.1.4'

loop_
_geom_angle_atom_site_label_1
_geom_angle_atom_site_label_2
_geom_angle_atom_site_label_3
_geom_angle
_geom_angle_site_symmetry_1
_geom_angle_site_symmetry_3
_geom_angle_publ_flag
O4 Eu1 O1 144.77(17) 4_576 3_765 ?
O4 Eu1 O6 137.36(15) 4_576 3_665 ?
O1 Eu1 O6 75.00(15) 3_765 3_665 ?
O4 Eu1 O5 75.20(15) 4_576 . ?
O1 Eu1 O5 139.98(15) 3_765 . ?
O6 Eu1 O5 66.49(13) 3_665 . ?
O4 Eu1 O9 72.63(15) 4_576 . ?
O1 Eu1 O9 73.34(15) 3_765 . ?
O6 Eu1 O9 132.98(14) 3_665 . ?
O5 Eu1 O9 143.25(14) . . ?
O4 Eu1 O2 73.00(16) 4_576 . ?
O1 Eu1 O2 111.07(15) 3_765 . ?
O6 Eu1 O2 77.61(15) 3_665 . ?
O5 Eu1 O2 71.52(15) . . ?
O9 Eu1 O2 82.40(16) . . ?
O4 Eu1 O7 115.09(17) 4_576 . ?
O1 Eu1 O7 83.64(17) 3_765 . ?
O6 Eu1 O7 73.17(14) 3_665 . ?
O5 Eu1 O7 75.44(16) . . ?
O9 Eu1 O7 135.07(15) . . ?
O2 Eu1 O7 142.44(16) . . ?
O4 Eu1 O8 78.26(16) 4_576 3_766 ?
O1 Eu1 O8 83.78(16) 3_765 3_766 ?
O6 Eu1 O8 135.40(14) 3_665 3_766 ?
O5 Eu1 O8 116.39(15) . 3_766 ?
O9 Eu1 O8 73.69(14) . 3_766 ?
O2 Eu1 O8 146.99(15) . 3_766 ?
O7 Eu1 O8 65.74(14) . 3_766 ?
O4 Eu1 O1 113.09(14) 4_576 . ?
O1 Eu1 O1 61.05(16) 3_765 . ?
O6 Eu1 O1 65.98(13) 3_665 . ?
O5 Eu1 O1 109.66(13) . . ?
O9 Eu1 O1 68.51(14) . . ?
O2 Eu1 O1 50.02(13) . . ?
O7 Eu1 O1 131.05(15) . . ?
O8 Eu1 O1 133.92(14) 3_766 . ?
O4 Eu1 C1 92.12(15) 4_576 . ?
O1 Eu1 C1 122.05(15) 3_765 . ?
O6 Eu1 C1 47.22(13) 3_665 . ?
O5 Eu1 C1 20.00(13) . . ?
O9 Eu1 C1 147.88(14) . . ?
O2 Eu1 C1 65.95(15) . . ?
O7 Eu1 C1 76.89(15) . . ?
O8 Eu1 C1 131.86(14) 3_766 . ?
O1 Eu1 C1 93.42(13) . . ?
O4 Eu1 C1 117.83(15) 4_576 3_665 ?
O1 Eu1 C1 94.90(15) 3_765 3_665 ?
O6 Eu1 C1 19.93(13) 3_665 3_665 ?
O5 Eu1 C1 47.35(13) . 3_665 ?
O9 Eu1 C1 142.45(13) . 3_665 ?
O2 Eu1 C1 68.53(15) . 3_665 ?
O7 Eu1 C1 76.12(14) . 3_665 ?
O8 Eu1 C1 141.76(14) 3_766 3_665 ?
O1 Eu1 C1 74.57(13) . 3_665 ?
C1 Eu1 C1 27.59(19) . 3_665 ?
O4 Eu1 C2 106.39(15) 4_576 . ?
O1 Eu1 C2 81.43(15) 3_765 . ?
O6 Eu1 C2 91.12(14) 3_665 . ?
O5 Eu1 C2 88.67(15) . . ?
O9 Eu1 C2 117.09(15) . . ?
O2 Eu1 C2 159.80(16) . . ?
O7 Eu1 C2 19.22(14) . . ?
O8 Eu1 C2 46.57(14) 3_766 . ?
O1 Eu1 C2 139.44(13) . . ?
C1 Eu1 C2 94.07(14) . . ?
C1 Eu1 C2 95.33(13) 3_665 . ?
O3 S1 O4 110.7(3) . . ?
O3 S1 O2 111.1(3) . . ?
O4 S1 O2 109.9(3) . . ?
O3 S1 O1 110.6(3) . . ?
O4 S1 O1 109.6(3) . . ?
O2 S1 O1 104.8(3) . . ?
O3 S1 Eu1 119.4(2) . . ?
O4 S1 Eu1 128.7(2) . . ?
O2 S1 Eu1 42.33(18) . . ?
O1 S1 Eu1 62.89(19) . . ?
S1 O1 Eu1 149.9(3) . 3_765 ?
S1 O1 Eu1 90.7(2) . . ?
Eu1 O1 Eu1 118.95(16) 3_765 . ?
S1 O2 Eu1 113.8(2) . . ?
S1 O4 Eu1 149.7(3) . 4_575 ?
C1 O5 Eu1 117.8(3) . . ?
C1 O6 Eu1 119.1(3) . 3_665 ?
C2 O7 Eu1 120.3(4) . . ?
C2 O8 Eu1 120.0(4) . 3_766 ?
O5 C1 O6 126.3(5) . . ?
O5 C1 C1 118.2(6) . 3_665 ?
O6 C1 C1 115.4(6) . 3_665 ?
O5 C1 Eu1 42.2(3) . . ?
O6 C1 Eu1 164.9(4) . . ?
C1 C1 Eu1 76.9(4) 3_665 . ?
O5 C1 Eu1 164.0(4) . 3_665 ?
O6 C1 Eu1 40.9(3) . 3_665 ?
C1 C1 Eu1 75.5(4) 3_665 3_665 ?
Eu1 C1 Eu1 152.41(19) . 3_665 ?
O7 C2 O8 126.3(6) . . ?
O7 C2 C2 117.1(6) . 3_766 ?
O8 C2 C2 116.5(6) . 3_766 ?
O7 C2 Eu1 40.5(3) . . ?
O8 C2 Eu1 166.4(4) . . ?
C2 C2 Eu1 76.7(4) 3_766 . ?

loop_
_geom_bond_atom_site_label_1
_geom_bond_atom_site_label_2
_geom_bond_distance
_geom_bond_site_symmetry_2
_geom_bond_publ_flag
Eu1 O4 2.342(4) 4_576 ?
Eu1 O1 2.346(4) 3_765 ?
Eu1 O6 2.431(4) 3_665 ?
Eu1 O5 2.446(4) . ?
Eu1 O9 2.452(4) . ?
Eu1 O2 2.452(4) . ?
Eu1 O7 2.455(5) . ?
Eu1 O8 2.456(4) 3_766 ?
Eu1 O1 2.965(5) . ?
Eu1 C1 3.221(5) . ?
Eu1 C1 3.240(5) 3_665 ?
Eu1 C2 3.265(6) . ?
S1 O3 1.449(5) . ?
S1 O4 1.453(4) . ?
S1 O2 1.471(4) . ?
S1 O1 1.479(4) . ?
O1 Eu1 2.346(4) 3_765 ?
O4 Eu1 2.342(4) 4_575 ?
O5 C1 1.245(7) . ?
O6 C1 1.265(7) . ?
O6 Eu1 2.431(4) 3_665 ?
O7 C2 1.245(7) . ?
O8 C2 1.258(7) . ?
O8 Eu1 2.456(4) 3_766 ?
C1 C1 1.541(11) 3_665 ?
C1 Eu1 3.240(5) 3_665 ?
C2 C2 1.536(11) 3_766 ?
